data_7157712
loop_
_publ_author_name
'Chang, Fang-Rong'
'Wang, Shih-Wei'
'Chen, Shu-Rong'
'Lee, Ching-Ying'
'Sheu, Jyh-Horng'
'Cheng, Yuan-Bin'

_publ_section_title
;
 Aleuritin, a novel dinor-diterpenoid from the twigs of <i>Aleurites
 moluccanus</i> with an anti-lymphangiogenic effect.
;
_journal_issue 39
_journal_name_full 'Organic &amp; biomolecular chemistry'
_journal_page_first 7892
_journal_page_last 7898
_journal_paper_doi 10.1039/d0ob01527j
_journal_volume 18
_journal_year 2020
_chemical_compound_source 'twigs of Aleurites moluccanus'
_chemical_formula_sum 'C20 H28 O2'
_chemical_formula_weight 300.42
_chemical_melting_point 438.5(5)
_chemical_name_systematic aleuritone
_space_group_crystal_system orthorhombic
_space_group_IT_number 19
_space_group_name_Hall 'P 2ac 2ab'
_space_group_name_H-M_alt 'P 21 21 21'
_atom_sites_solution_hydrogens mixed
_audit_block_doi 10.5517/ccdc.csd.cc207vqv
_audit_creation_method SHELXL-2018/3
_audit_update_record
;
2020-07-02 deposited with the CCDC.	2020-09-21 downloaded from the CCDC.
;
_cell_angle_alpha 90
_cell_angle_beta 90
_cell_angle_gamma 90
_cell_formula_units_Z 4
_cell_length_a 7.5260(4)
_cell_length_b 13.1519(7)
_cell_length_c 17.4059(16)
_cell_measurement_reflns_used 1148
_cell_measurement_temperature 200(2)
_cell_measurement_theta_max 69.0260
_cell_measurement_theta_min 4.1890
_cell_volume 1722.9(2)
_computing_cell_refinement 'CrysAlisPro 1.171.38.41 (Rigaku OD, 2015)'
_computing_data_collection 'CrysAlisPro 1.171.38.41 (Rigaku OD, 2015)'
_computing_data_reduction 'CrysAlisPro 1.171.38.41 (Rigaku OD, 2015)'
_computing_structure_refinement 'SHELXL-2018/3 (Sheldrick, 2018)'
_diffrn_ambient_temperature 200(2)
_diffrn_detector_area_resol_mean 5.1248
_diffrn_measured_fraction_theta_full 0.984
_diffrn_measured_fraction_theta_max 0.984
_diffrn_measurement_device_type 'Xcalibur, Atlas, Gemini'
_diffrn_measurement_method '\w scans'
_diffrn_radiation_type CuK\a
_diffrn_radiation_wavelength 1.54178
_diffrn_reflns_av_R_equivalents 0.0451
_diffrn_reflns_av_unetI/netI 0.0660
_diffrn_reflns_Laue_measured_fraction_full 0.984
_diffrn_reflns_Laue_measured_fraction_max 0.984
_diffrn_reflns_limit_h_max 6
_diffrn_reflns_limit_h_min -9
_diffrn_reflns_limit_k_max 13
_diffrn_reflns_limit_k_min -15
_diffrn_reflns_limit_l_max 20
_diffrn_reflns_limit_l_min -20
_diffrn_reflns_number 3770
_diffrn_reflns_point_group_measured_fraction_full 0.879
_diffrn_reflns_point_group_measured_fraction_max 0.878
_diffrn_reflns_theta_full 67.679
_diffrn_reflns_theta_max 67.997
_diffrn_reflns_theta_min 4.213
_diffrn_source 'fine-focus sealed X-ray tube'
_exptl_absorpt_coefficient_mu 0.563
_exptl_absorpt_correction_T_max 1.00000
_exptl_absorpt_correction_T_min 0.91910
_exptl_absorpt_correction_type multi-scan
_exptl_absorpt_process_details
; 
CrysAlisPro 1.171.38.41 (Rigaku Oxford Diffraction, 2015) 
Empirical absorption correction using spherical harmonics, 
 implemented in SCALE3 ABSPACK scaling algorithm. 
;
_exptl_crystal_colour colorless
_exptl_crystal_density_diffrn 1.158
_exptl_crystal_description plate
_exptl_crystal_F_000 656
_exptl_crystal_recrystallization_method 'Re-crystallisation from solvent: MeOH/H2O'
_exptl_crystal_size_max 0.25
_exptl_crystal_size_mid 0.15
_exptl_crystal_size_min 0.10
_refine_diff_density_max 0.183
_refine_diff_density_min -0.171
_refine_diff_density_rms 0.039
_refine_ls_abs_structure_details
; 
 Flack x determined using 555 quotients [(I+)-(I-)]/[(I+)+(I-)] 
 (Parsons, Flack and Wagner, Acta Cryst. B69 (2013) 249-259). 
;
_refine_ls_abs_structure_Flack 0.6(5)
_refine_ls_extinction_method none
_refine_ls_goodness_of_fit_ref 0.958
_refine_ls_hydrogen_treatment mixed
_refine_ls_matrix_type full
_refine_ls_number_parameters 202
_refine_ls_number_reflns 2750
_refine_ls_number_restraints 0
_refine_ls_restrained_S_all 0.958
_refine_ls_R_factor_all 0.0760
_refine_ls_R_factor_gt 0.0584
_refine_ls_shift/su_max 0.000
_refine_ls_shift/su_mean 0.000
_refine_ls_structure_factor_coef Fsqd
_refine_ls_weighting_details 'w=1/[\s^2^(Fo^2^)+(0.0763P)^2^] where P=(Fo^2^+2Fc^2^)/3'
_refine_ls_weighting_scheme calc
_refine_ls_wR_factor_gt 0.1406
_refine_ls_wR_factor_ref 0.1535
_reflns_Friedel_coverage 0.541
_reflns_Friedel_fraction_full 0.735
_reflns_Friedel_fraction_max 0.733
_reflns_number_gt 2111
_reflns_number_total 2750
_reflns_threshold_expression 'I > 2\s(I)'
_cod_data_source_file d0ob01527j2.cif
_cod_data_source_block ic17860
_cod_depositor_comments
;
The following automatic conversions were performed:

data item '_chemical_melting_point' value '438-439' was changed to
'438.5(5)' -- the average value was taken and precision was
estimated.

Automatic conversion script
Id: cif_fix_values 7556 2019-12-06 15:28:31Z antanas 

 Adding full bibliography for 7157710--7157712.cif.
;
_cod_database_code 7157712
_shelx_shelxl_version_number 2018/3
_shelx_space_group_comment
; 
The symmetry employed for this shelxl refinement is uniquely defined 
by the following loop, which should always be used as a source of 
symmetry information in preference to the above space-group names. 
They are only intended as comments. 
;

loop_
_space_group_symop_operation_xyz
'x, y, z'
'-x+1/2, -y, z+1/2'
'-x, y+1/2, -z+1/2'
'x+1/2, -y+1/2, -z'

loop_
_atom_site_label
_atom_site_type_symbol
_atom_site_fract_x
_atom_site_fract_y
_atom_site_fract_z
_atom_site_U_iso_or_equiv
_atom_site_adp_type
_atom_site_occupancy
_atom_site_site_symmetry_order
_atom_site_calc_flag
_atom_site_refinement_flags_posn
_atom_site_refinement_flags_adp
_atom_site_refinement_flags_occupancy
_atom_site_disorder_assembly
_atom_site_disorder_group
O1 O 1.0542(6) 0.6252(4) 0.5964(2) 0.0833(13) Uani 1 1 d . . . . .
H1 H 0.949(11) 0.631(7) 0.611(5) 0.125 Uiso 1 1 d . U . . .
O2 O 0.7609(6) 0.3070(4) 0.1652(2) 0.0886(13) Uani 1 1 d . . . . .
C1 C 0.8399(6) 0.4518(4) 0.4480(3) 0.0581(12) Uani 1 1 d . . . . .
H1A H 0.745184 0.400076 0.453116 0.070 Uiso 1 1 calc R U . . .
H1B H 0.798443 0.504234 0.411312 0.070 Uiso 1 1 calc R U . . .
C2 C 0.8745(6) 0.5017(5) 0.5271(3) 0.0706(16) Uani 1 1 d . . . . .
H2A H 0.764155 0.534709 0.545475 0.085 Uiso 1 1 calc R U . . .
H2B H 0.907753 0.448511 0.564744 0.085 Uiso 1 1 calc R U . . .
C3 C 1.0213(7) 0.5800(4) 0.5225(3) 0.0613(12) Uani 1 1 d . . . . .
H3A H 0.982261 0.634912 0.486594 0.074 Uiso 1 1 calc R U . . .
C4 C 1.1982(6) 0.5382(3) 0.4937(2) 0.0485(10) Uani 1 1 d . . . . .
C5 C 1.1634(5) 0.4805(3) 0.4163(2) 0.0415(9) Uani 1 1 d . . . . .
H5A H 1.124222 0.534544 0.379590 0.050 Uiso 1 1 calc R U . . .
C6 C 1.3306(5) 0.4348(3) 0.3795(3) 0.0485(10) Uani 1 1 d . . . . .
H6A H 1.429818 0.484021 0.383222 0.058 Uiso 1 1 calc R U . . .
H6B H 1.365337 0.372410 0.407588 0.058 Uiso 1 1 calc R U . . .
C7 C 1.2960(6) 0.4091(4) 0.2951(3) 0.0526(10) Uani 1 1 d . . . . .
H7A H 1.274069 0.472578 0.266057 0.063 Uiso 1 1 calc R U . . .
H7B H 1.402347 0.375807 0.273039 0.063 Uiso 1 1 calc R U . . .
C8 C 1.1383(6) 0.3396(3) 0.2869(2) 0.0436(9) Uani 1 1 d . . . . .
C9 C 0.9806(5) 0.3687(3) 0.3341(2) 0.0407(8) Uani 1 1 d . . . . .
C10 C 1.0079(5) 0.4018(3) 0.4169(2) 0.0412(9) Uani 1 1 d . . . . .
C11 C 0.8308(6) 0.3588(4) 0.2944(3) 0.0573(11) Uani 1 1 d . . . . .
H11A H 0.715726 0.374151 0.313542 0.069 Uiso 1 1 calc R U . . .
C12 C 0.8682(7) 0.3209(4) 0.2166(3) 0.0602(12) Uani 1 1 d . . . . .
C13 C 1.0628(7) 0.3059(3) 0.2109(2) 0.0540(11) Uani 1 1 d . . . . .
H13A H 1.124912 0.326556 0.162590 0.065 Uiso 1 1 calc R U . . .
C14 C 1.1505(6) 0.2260(3) 0.2633(2) 0.0511(10) Uani 1 1 d . . . . .
C15 C 1.3279(8) 0.1941(4) 0.2358(3) 0.0670(13) Uani 1 1 d . . . . .
H15A H 1.385194 0.238847 0.200890 0.080 Uiso 1 1 calc R U . . .
C16 C 1.4134(10) 0.1135(5) 0.2535(4) 0.097(2) Uani 1 1 d . . . . .
H16A H 1.363001 0.065770 0.288163 0.116 Uiso 1 1 calc R U . . .
H16B H 1.527389 0.101295 0.231914 0.116 Uiso 1 1 calc R U . . .
C17 C 1.0409(7) 0.1444(3) 0.3005(3) 0.0601(12) Uani 1 1 d . . . . .
H17A H 0.926474 0.172948 0.316588 0.090 Uiso 1 1 calc R U . . .
H17B H 1.020565 0.089228 0.263707 0.090 Uiso 1 1 calc R U . . .
H17C H 1.103938 0.117880 0.345469 0.090 Uiso 1 1 calc R U . . .
C18 C 1.3223(8) 0.6286(4) 0.4771(3) 0.0642(13) Uani 1 1 d . . . . .
H18A H 1.436893 0.603217 0.458426 0.096 Uiso 1 1 calc R U . . .
H18B H 1.268453 0.672333 0.437889 0.096 Uiso 1 1 calc R U . . .
H18C H 1.340545 0.667734 0.524316 0.096 Uiso 1 1 calc R U . . .
C19 C 1.2881(6) 0.4720(4) 0.5549(3) 0.0545(11) Uani 1 1 d . . . . .
H19C H 1.401141 0.446152 0.534975 0.082 Uiso 1 1 calc R U . . .
H19D H 1.310077 0.512785 0.601067 0.082 Uiso 1 1 calc R U . . .
H19A H 1.210366 0.414686 0.567897 0.082 Uiso 1 1 calc R U . . .
C20 C 1.0454(6) 0.3031(3) 0.4622(2) 0.0498(10) Uani 1 1 d . . . . .
H20D H 1.064293 0.319513 0.516475 0.075 Uiso 1 1 calc R U . . .
H20A H 0.943681 0.256977 0.457306 0.075 Uiso 1 1 calc R U . . .
H20B H 1.151885 0.270103 0.441474 0.075 Uiso 1 1 calc R U . . .

loop_
_atom_site_aniso_label
_atom_site_aniso_U_11
_atom_site_aniso_U_22
_atom_site_aniso_U_33
_atom_site_aniso_U_23
_atom_site_aniso_U_13
_atom_site_aniso_U_12
O1 0.084(3) 0.097(3) 0.069(2) -0.039(2) -0.021(2) 0.026(2)
O2 0.104(3) 0.094(3) 0.068(2) -0.013(2) -0.042(2) 0.005(3)
C1 0.042(2) 0.075(3) 0.057(3) -0.013(2) -0.002(2) 0.004(2)
C2 0.054(3) 0.101(4) 0.057(3) -0.024(3) 0.003(2) 0.017(3)
C3 0.071(3) 0.062(3) 0.050(2) -0.019(2) -0.020(2) 0.021(3)
C4 0.055(2) 0.044(2) 0.046(2) -0.0029(18) -0.0141(19) 0.002(2)
C5 0.046(2) 0.0390(19) 0.039(2) 0.0029(16) -0.0105(16) 0.0017(19)
C6 0.0345(19) 0.051(2) 0.060(3) 0.0038(19) -0.0018(18) -0.0079(19)
C7 0.045(2) 0.057(2) 0.055(3) 0.003(2) 0.0072(19) -0.009(2)
C8 0.047(2) 0.046(2) 0.038(2) 0.0054(17) 0.0017(18) -0.0042(18)
C9 0.0369(18) 0.0407(19) 0.045(2) 0.0017(17) -0.0034(16) -0.0024(17)
C10 0.0329(18) 0.050(2) 0.0407(19) -0.0023(17) -0.0015(15) 0.0000(18)
C11 0.049(2) 0.064(3) 0.060(3) -0.008(2) -0.011(2) 0.007(2)
C12 0.070(3) 0.056(2) 0.055(3) 0.001(2) -0.022(2) -0.004(2)
C13 0.076(3) 0.049(2) 0.037(2) -0.0011(19) 0.001(2) -0.011(2)
C14 0.059(2) 0.055(2) 0.039(2) -0.0008(18) 0.004(2) 0.001(2)
C15 0.077(3) 0.063(3) 0.061(3) -0.007(2) 0.015(3) 0.010(3)
C16 0.109(5) 0.098(5) 0.084(5) -0.012(4) 0.013(4) 0.037(4)
C17 0.080(3) 0.046(2) 0.054(3) 0.001(2) 0.002(3) -0.009(2)
C18 0.085(3) 0.051(2) 0.057(3) 0.001(2) -0.015(3) -0.010(3)
C19 0.064(3) 0.054(2) 0.045(2) 0.002(2) -0.018(2) 0.002(2)
C20 0.056(2) 0.053(2) 0.040(2) 0.0058(18) -0.0020(18) -0.013(2)

loop_
_atom_type_symbol
_atom_type_description
_atom_type_scat_dispersion_real
_atom_type_scat_dispersion_imag
_atom_type_scat_source
C C 0.0181 0.0091 'International Tables Vol C Tables 4.2.6.8 and 6.1.1.4'
H H 0.0000 0.0000 'International Tables Vol C Tables 4.2.6.8 and 6.1.1.4'
O O 0.0492 0.0322 'International Tables Vol C Tables 4.2.6.8 and 6.1.1.4'

loop_
_geom_angle_atom_site_label_1
_geom_angle_atom_site_label_2
_geom_angle_atom_site_label_3
_geom_angle
_geom_angle_site_symmetry_1
_geom_angle_site_symmetry_3
_geom_angle_publ_flag
C10 C1 C2 111.1(4) . . ?
C3 C2 C1 111.3(4) . . ?
O1 C3 C2 111.1(4) . . ?
O1 C3 C4 107.0(4) . . ?
C2 C3 C4 114.2(4) . . ?
C3 C4 C19 111.1(4) . . ?
C3 C4 C18 108.2(4) . . ?
C19 C4 C18 107.5(4) . . ?
C3 C4 C5 108.2(3) . . ?
C19 C4 C5 113.3(3) . . ?
C18 C4 C5 108.3(4) . . ?
C6 C5 C10 111.0(3) . . ?
C6 C5 C4 114.2(3) . . ?
C10 C5 C4 116.1(3) . . ?
C7 C6 C5 110.3(3) . . ?
C8 C7 C6 111.1(3) . . ?
C9 C8 C7 114.7(3) . . ?
C9 C8 C13 105.0(4) . . ?
C7 C8 C13 124.1(4) . . ?
C9 C8 C14 116.1(3) . . ?
C7 C8 C14 124.3(4) . . ?
C13 C8 C14 60.4(3) . . ?
C11 C9 C8 111.3(4) . . ?
C11 C9 C10 129.5(4) . . ?
C8 C9 C10 119.2(3) . . ?
C9 C10 C1 110.4(3) . . ?
C9 C10 C20 105.5(3) . . ?
C1 C10 C20 109.4(4) . . ?
C9 C10 C5 106.6(3) . . ?
C1 C10 C5 109.7(3) . . ?
C20 C10 C5 115.0(3) . . ?
C9 C11 C12 110.5(4) . . ?
O2 C12 C11 126.8(5) . . ?
O2 C12 C13 125.9(5) . . ?
C11 C12 C13 107.2(4) . . ?
C12 C13 C8 106.0(4) . . ?
C12 C13 C14 118.4(4) . . ?
C8 C13 C14 61.3(3) . . ?
C15 C14 C17 115.7(4) . . ?
C15 C14 C13 113.0(4) . . ?
C17 C14 C13 120.5(4) . . ?
C15 C14 C8 114.4(4) . . ?
C17 C14 C8 122.7(4) . . ?
C13 C14 C8 58.3(3) . . ?
C16 C15 C14 127.8(6) . . ?

loop_
_geom_bond_atom_site_label_1
_geom_bond_atom_site_label_2
_geom_bond_distance
_geom_bond_site_symmetry_2
_geom_bond_publ_flag
O1 C3 1.439(5) . ?
O2 C12 1.218(6) . ?
C1 C10 1.525(6) . ?
C1 C2 1.548(7) . ?
C2 C3 1.512(8) . ?
C3 C4 1.525(7) . ?
C4 C19 1.534(6) . ?
C4 C18 1.540(6) . ?
C4 C5 1.568(5) . ?
C5 C6 1.534(6) . ?
C5 C10 1.562(5) . ?
C6 C7 1.530(6) . ?
C7 C8 1.504(6) . ?
C8 C9 1.493(6) . ?
C8 C13 1.506(6) . ?
C8 C14 1.553(6) . ?
C9 C11 1.329(6) . ?
C9 C10 1.519(5) . ?
C10 C20 1.545(6) . ?
C11 C12 1.470(7) . ?
C12 C13 1.481(7) . ?
C13 C14 1.540(7) . ?
C14 C15 1.479(7) . ?
C14 C17 1.500(7) . ?
C15 C16 1.277(8) . ?
